data_4130987
loop_
_publ_author_name
'Peterson, Paul W.'
'Shevchenko, Nikolay'
'Breiner, Boris'
'Manoharan, Mariappan'
'Lufti, Forat'
'Delaune, Jess'
'Kingsley, Margaret'
'Kovnir, Kirill'
'Alabugin, Igor V.'

_publ_section_title
;
 Orbital Crossings Activated through Electron Injection: Opening
 Communication between Orthogonal Orbitals in Anionic C1-C5 Cyclizations
 of Enediynes.
;
_journal_issue 48
_journal_name_full 'Journal of the American Chemical Society'
_journal_page_first 15617
_journal_page_last 15628
_journal_paper_doi 10.1021/jacs.6b08540
_journal_volume 138
_journal_year 2016
_chemical_formula_sum 'C20 H7 F9 N2'
_chemical_formula_weight 446.28
_space_group_IT_number 14
_space_group_name_Hall '-P 2ybc'
_space_group_name_H-M_alt 'P 1 21/c 1'
_symmetry_cell_setting monoclinic
_symmetry_space_group_name_H-M 'P 1 21/c 1'
_atom_sites_solution_hydrogens geom
_atom_sites_solution_primary direct
_atom_sites_solution_secondary difmap
_audit_creation_method manual
_cell_angle_alpha 90.00
_cell_angle_beta 100.129(4)
_cell_angle_gamma 90.00
_cell_formula_units_Z 4
_cell_length_a 7.7605(11)
_cell_length_b 9.9453(14)
_cell_length_c 22.343(3)
_cell_measurement_temperature 173(2)
_cell_volume 1697.6(4)
_computing_cell_refinement 'SMART V5.625 (Bruker, 2000)'
_computing_data_collection 'SMART V5.625 (Bruker, 2000)'
_computing_data_reduction 'SAINT V6.32 (Bruker, 2001)'
_computing_publication_material 'SHELXL-97 (Sheldrick, 1997)'
_computing_structure_refinement 'SHELXL-97 (Sheldrick, 1997)'
_computing_structure_solution 'SHELXS-97 (Sheldrick, 1990)'
_diffrn_ambient_temperature 173(2)
_diffrn_measured_fraction_theta_full 1.000
_diffrn_measured_fraction_theta_max 1.000
_diffrn_measurement_device_type 'Bruker APEX II CCD area-detector'
_diffrn_measurement_method 'profile data from \w scans'
_diffrn_radiation_monochromator graphite
_diffrn_radiation_source 'fine-focus sealed tube'
_diffrn_radiation_type MoK\a
_diffrn_radiation_wavelength 0.71073
_diffrn_reflns_av_R_equivalents 0.0390
_diffrn_reflns_av_sigmaI/netI 0.0291
_diffrn_reflns_limit_h_max 9
_diffrn_reflns_limit_h_min -9
_diffrn_reflns_limit_k_max 11
_diffrn_reflns_limit_k_min -11
_diffrn_reflns_limit_l_max 26
_diffrn_reflns_limit_l_min -26
_diffrn_reflns_number 14991
_diffrn_reflns_theta_full 25.00
_diffrn_reflns_theta_max 25.00
_diffrn_reflns_theta_min 1.85
_exptl_absorpt_coefficient_mu 0.174
_exptl_absorpt_correction_T_max 0.9948
_exptl_absorpt_correction_T_min 0.9711
_exptl_absorpt_correction_type multi-scan
_exptl_absorpt_process_details 'SADABS v2.03 (Bruker, 2003)'
_exptl_crystal_colour colorless
_exptl_crystal_density_diffrn 1.746
_exptl_crystal_density_method 'not measured'
_exptl_crystal_description plate
_exptl_crystal_F_000 888
_exptl_crystal_size_max 0.17
_exptl_crystal_size_mid 0.11
_exptl_crystal_size_min 0.03
_refine_diff_density_max 0.203
_refine_diff_density_min -0.206
_refine_diff_density_rms 0.039
_refine_ls_extinction_method none
_refine_ls_goodness_of_fit_ref 1.037
_refine_ls_hydrogen_treatment noref
_refine_ls_matrix_type full
_refine_ls_number_parameters 290
_refine_ls_number_reflns 2981
_refine_ls_number_restraints 0
_refine_ls_restrained_S_all 1.037
_refine_ls_R_factor_all 0.0551
_refine_ls_R_factor_gt 0.0346
_refine_ls_shift/su_max 0.000
_refine_ls_shift/su_mean 0.000
_refine_ls_structure_factor_coef Fsqd
_refine_ls_weighting_details 'calc w=1/[\s^2^(Fo^2^)+(0.0420P)^2^+0.3500P] where P=(Fo^2^+2Fc^2^)/3'
_refine_ls_weighting_scheme calc
_refine_ls_wR_factor_gt 0.0820
_refine_ls_wR_factor_ref 0.0916
_reflns_number_gt 2174
_reflns_number_total 2981
_reflns_threshold_expression >2sigma(I)
_cod_data_source_file ja6b08540_si_002.cif
_cod_data_source_block
;
;
_cod_original_sg_symbol_H-M P21/c
_cod_database_code 4130987

loop_
_symmetry_equiv_pos_as_xyz
'x, y, z'
'-x, y+1/2, -z+1/2'
'-x, -y, -z'
'x, -y-1/2, z-1/2'

loop_
_atom_site_label
_atom_site_type_symbol
_atom_site_fract_x
_atom_site_fract_y
_atom_site_fract_z
_atom_site_U_iso_or_equiv
_atom_site_adp_type
_atom_site_occupancy
_atom_site_symmetry_multiplicity
_atom_site_calc_flag
_atom_site_refinement_flags
_atom_site_disorder_assembly
_atom_site_disorder_group
F6 F 1.03583(14) 0.10069(11) 0.16165(5) 0.0424(3) Uani 1 1 d . A -1
F5 F 1.18574(15) -0.08737(13) 0.23945(6) 0.0545(4) Uani 1 1 d . A -1
F3 F 0.47642(17) 0.43352(13) 0.10192(6) 0.0589(4) Uani 1 1 d . A -1
F9 F 0.67990(18) -0.28043(12) 0.00707(6) 0.0501(5) Uani 0.927(3) 1 d P B -2
F2 F 1.07337(17) 0.45394(13) 0.08360(6) 0.0583(4) Uani 1 1 d . A -1
F8 F 0.67727(19) -0.18929(15) 0.29844(6) 0.0717(4) Uani 1 1 d . A -1
F7 F 0.50211(15) -0.00244(14) 0.22466(6) 0.0617(4) Uani 1 1 d . A -1
F1 F 1.0892(2) 0.69168(14) 0.14134(7) 0.0754(5) Uani 1 1 d . A -1
F4 F 0.5193(2) 0.67357(14) 0.15775(7) 0.0742(4) Uani 1 1 d . A -1
N2 N 0.9320(2) -0.13608(18) 0.26938(7) 0.0445(4) Uani 1 1 d . A -1
N1 N 0.8036(3) 0.68089(18) 0.14970(8) 0.0554(5) Uani 1 1 d . A -1
C3 C 0.7746(3) 0.4307(2) 0.09062(9) 0.0390(5) Uani 1 1 d . A -1
C6 C 1.0142(3) -0.0635(2) 0.23476(9) 0.0378(5) Uani 1 1 d . A -1
C14 C 0.8038(3) 0.2704(2) -0.00042(9) 0.0395(5) Uani 1 1 d . A -1
H14A H 0.7239 0.3205 -0.0321 0.047 Uiso 1 1 calc R A -1
H14B H 0.9263 0.2950 -0.0024 0.047 Uiso 1 1 calc R A -1
C5 C 0.6557(3) 0.6148(2) 0.13922(10) 0.0513(6) Uani 1 1 d . A -1
C7 C 0.9372(2) 0.03321(19) 0.19506(8) 0.0320(4) Uani 1 1 d . A -1
C2 C 0.9285(3) 0.5039(2) 0.10068(9) 0.0443(5) Uani 1 1 d . A -1
C8 C 0.7597(2) 0.05997(19) 0.18951(8) 0.0317(4) Uani 1 1 d . A -1
C16 C 0.7940(3) 0.0362(2) -0.05470(9) 0.0400(5) Uani 1 1 d . A -1
H16 H 0.8278 0.0705 -0.0906 0.048 Uiso 1 1 calc R A -1
C1 C 0.9361(3) 0.6250(2) 0.13025(10) 0.0527(6) Uani 1 1 d . A -1
C12 C 0.7156(2) 0.18266(19) 0.08756(8) 0.0332(4) Uani 1 1 d . A -1
C18 C 0.7104(3) -0.14636(19) 0.00297(9) 0.0379(5) Uani 1 1 d . A -1
H18 H 0.6885 -0.2399 0.0061 0.046 Uiso 0.073(3) 1 calc PR B -1
C11 C 0.6647(3) 0.1679(2) 0.14911(8) 0.0369(5) Uani 1 1 d . A -1
H11A H 0.5376 0.1489 0.1433 0.044 Uiso 1 1 calc R A -1
H11B H 0.6848 0.2551 0.1706 0.044 Uiso 1 1 calc R A -1
C19 C 0.6885(2) -0.06505(19) 0.05089(9) 0.0355(5) Uani 1 1 d . A -1
H19 H 0.6517 -0.1001 0.0861 0.043 Uiso 1 1 calc R A -1
C20 C 0.7232(2) 0.07082(19) 0.04509(8) 0.0327(4) Uani 1 1 d . A -1
C17 C 0.7619(3) -0.1005(2) -0.04899(9) 0.0402(5) Uani 1 1 d . A -1
H17 H 0.7754 -0.1612 -0.0807 0.048 Uiso 0.927(3) 1 calc PR B -1
C15 C 0.7757(2) 0.12128(19) -0.00724(8) 0.0352(5) Uani 1 1 d . A -1
C10 C 0.7644(3) -0.1135(2) 0.26419(9) 0.0463(6) Uani 1 1 d . A -1
C13 C 0.7616(2) 0.2967(2) 0.06207(9) 0.0357(5) Uani 1 1 d . A -1
C9 C 0.6744(3) -0.0186(2) 0.22632(9) 0.0404(5) Uani 1 1 d . A -1
C4 C 0.6346(3) 0.4924(2) 0.11070(9) 0.0440(5) Uani 1 1 d . A -1
F10 F 0.774(2) -0.1970(19) -0.0857(8) 0.062(7) Uani 0.073(3) 1 d P B -2

loop_
_atom_site_aniso_label
_atom_site_aniso_U_11
_atom_site_aniso_U_22
_atom_site_aniso_U_33
_atom_site_aniso_U_23
_atom_site_aniso_U_13
_atom_site_aniso_U_12
F6 0.0396(6) 0.0476(7) 0.0433(7) 0.0039(5) 0.0161(5) -0.0057(5)
F5 0.0374(7) 0.0684(9) 0.0557(8) 0.0087(6) 0.0025(6) 0.0067(6)
F3 0.0503(8) 0.0546(8) 0.0725(9) -0.0147(7) 0.0127(7) 0.0055(6)
F9 0.0722(10) 0.0328(8) 0.0435(8) -0.0062(6) 0.0047(7) -0.0025(6)
F2 0.0512(8) 0.0572(8) 0.0664(9) -0.0050(7) 0.0100(7) -0.0088(7)
F8 0.0774(10) 0.0741(10) 0.0711(9) 0.0257(8) 0.0338(8) -0.0131(8)
F7 0.0392(7) 0.0778(10) 0.0735(9) 0.0067(7) 0.0249(6) -0.0054(7)
F1 0.0922(11) 0.0594(9) 0.0715(10) -0.0104(7) 0.0058(8) -0.0329(8)
F4 0.0967(11) 0.0555(9) 0.0726(10) -0.0156(7) 0.0212(8) 0.0229(8)
N2 0.0505(12) 0.0470(11) 0.0367(10) 0.0037(8) 0.0094(8) -0.0024(9)
N1 0.0897(16) 0.0359(11) 0.0380(11) -0.0008(8) 0.0040(11) -0.0001(11)
C3 0.0501(13) 0.0335(11) 0.0316(11) 0.0028(9) 0.0024(9) 0.0024(10)
C6 0.0380(12) 0.0431(12) 0.0319(11) -0.0047(9) 0.0048(9) -0.0042(10)
C14 0.0442(12) 0.0384(12) 0.0354(11) 0.0027(9) 0.0056(9) 0.0018(10)
C5 0.0732(17) 0.0396(13) 0.0403(13) -0.0013(10) 0.0079(12) 0.0144(13)
C7 0.0357(11) 0.0351(11) 0.0272(10) -0.0030(8) 0.0107(8) -0.0071(9)
C2 0.0531(14) 0.0383(13) 0.0399(12) 0.0026(10) 0.0036(10) 0.0001(11)
C8 0.0360(11) 0.0331(11) 0.0268(10) -0.0067(8) 0.0077(8) -0.0053(8)
C16 0.0402(11) 0.0470(13) 0.0335(11) -0.0013(9) 0.0085(9) 0.0021(10)
C1 0.0722(17) 0.0395(13) 0.0424(13) 0.0029(11) -0.0014(12) -0.0153(13)
C12 0.0322(10) 0.0331(11) 0.0333(10) -0.0022(9) 0.0028(8) 0.0032(8)
C18 0.0408(12) 0.0302(11) 0.0401(12) -0.0056(9) -0.0005(9) 0.0024(9)
C11 0.0375(11) 0.0375(12) 0.0359(11) -0.0063(9) 0.0069(9) 0.0009(9)
C19 0.0363(11) 0.0371(12) 0.0318(11) 0.0009(9) 0.0030(9) 0.0014(9)
C20 0.0307(10) 0.0333(11) 0.0324(10) -0.0028(8) 0.0009(8) 0.0043(8)
C17 0.0407(12) 0.0426(13) 0.0363(12) -0.0109(10) 0.0042(9) 0.0049(10)
C15 0.0346(11) 0.0376(11) 0.0327(11) -0.0008(9) 0.0040(9) 0.0021(9)
C10 0.0597(15) 0.0451(13) 0.0391(12) 0.0039(10) 0.0220(11) -0.0126(11)
C13 0.0372(11) 0.0353(11) 0.0334(11) -0.0026(9) 0.0031(9) 0.0034(9)
C9 0.0347(11) 0.0471(13) 0.0426(12) -0.0064(10) 0.0155(9) -0.0066(10)
C4 0.0509(13) 0.0367(12) 0.0428(12) -0.0018(10) 0.0041(10) 0.0044(10)
F10 0.074(13) 0.068(13) 0.049(11) -0.023(9) 0.026(9) -0.007(10)

loop_
_atom_type_symbol
_atom_type_description
_atom_type_scat_dispersion_real
_atom_type_scat_dispersion_imag
_atom_type_scat_source
C C 0.0033 0.0016 'International Tables Vol C Tables 4.2.6.8 and 6.1.1.4'
H H 0.0000 0.0000 'International Tables Vol C Tables 4.2.6.8 and 6.1.1.4'
F F 0.0171 0.0103 'International Tables Vol C Tables 4.2.6.8 and 6.1.1.4'
N N 0.0061 0.0033 'International Tables Vol C Tables 4.2.6.8 and 6.1.1.4'

loop_
_geom_angle_atom_site_label_1
_geom_angle_atom_site_label_2
_geom_angle_atom_site_label_3
_geom_angle
C6 N2 C10 115.86(18)
C5 N1 C1 116.3(2)
C2 C3 C4 114.63(19)
C2 C3 C13 122.56(19)
C4 C3 C13 122.79(19)
N2 C6 F5 116.06(18)
N2 C6 C7 124.66(19)
F5 C6 C7 119.27(17)
C15 C14 C13 102.32(16)
C15 C14 H14A 111.3
C13 C14 H14A 111.3
C15 C14 H14B 111.3
C13 C14 H14B 111.3
H14A C14 H14B 109.2
N1 C5 F4 116.3(2)
N1 C5 C4 124.0(2)
F4 C5 C4 119.7(2)
F6 C7 C6 119.01(17)
F6 C7 C8 120.65(17)
C6 C7 C8 120.34(17)
F2 C2 C1 119.6(2)
F2 C2 C3 120.02(19)
C1 C2 C3 120.3(2)
C9 C8 C7 114.19(18)
C9 C8 C11 121.50(17)
C7 C8 C11 124.28(17)
C15 C16 C17 118.87(19)
C15 C16 H16 120.6
C17 C16 H16 120.6
N1 C1 F1 116.7(2)
N1 C1 C2 124.3(2)
F1 C1 C2 119.0(2)
C13 C12 C20 108.70(17)
C13 C12 C11 127.00(17)
C20 C12 C11 124.30(17)
C17 C18 C19 123.89(19)
C17 C18 H18 118.1
C19 C18 H18 118.1
C12 C11 C8 115.95(15)
C12 C11 H11A 108.3
C8 C11 H11A 108.3
C12 C11 H11B 108.3
C8 C11 H11B 108.3
H11A C11 H11B 107.4
C18 C19 C20 116.56(18)
C18 C19 H19 121.7
C20 C19 H19 121.7
C19 C20 C15 121.16(18)
C19 C20 C12 130.23(18)
C15 C20 C12 108.60(17)
C18 C17 C16 119.10(18)
C18 C17 H17 120.5
C16 C17 H17 120.5
C16 C15 C20 120.40(19)
C16 C15 C14 130.45(18)
C20 C15 C14 109.15(16)
N2 C10 F8 116.6(2)
N2 C10 C9 124.34(18)
F8 C10 C9 119.0(2)
C12 C13 C3 125.61(18)
C12 C13 C14 111.22(17)
C3 C13 C14 123.16(17)
F7 C9 C10 119.76(18)
F7 C9 C8 119.64(19)
C10 C9 C8 120.60(19)
F3 C4 C5 119.1(2)
F3 C4 C3 120.48(18)
C5 C4 C3 120.4(2)

loop_
_geom_bond_atom_site_label_1
_geom_bond_atom_site_label_2
_geom_bond_distance
F6 C7 1.340(2)
F5 C6 1.338(2)
F3 C4 1.343(2)
F2 C2 1.345(2)
F8 C10 1.339(2)
F7 C9 1.341(2)
F1 C1 1.345(3)
F4 C5 1.337(3)
N2 C6 1.304(2)
N2 C10 1.304(3)
N1 C5 1.308(3)
N1 C1 1.308(3)
C3 C2 1.383(3)
C3 C4 1.389(3)
C3 C13 1.473(3)
C6 C7 1.372(3)
C14 C15 1.502(3)
C14 C13 1.512(3)
C14 H14A 0.9900
C14 H14B 0.9900
C5 C4 1.371(3)
C7 C8 1.387(3)
C2 C1 1.370(3)
C8 C9 1.385(3)
C8 C11 1.509(3)
C16 C15 1.383(3)
C16 C17 1.392(3)
C16 H16 0.9500
C12 C13 1.345(3)
C12 C20 1.470(3)
C12 C11 1.503(3)
C18 C17 1.371(3)
C18 C19 1.376(3)
C18 H18 0.9500
C11 H11A 0.9900
C11 H11B 0.9900
C19 C20 1.388(3)
C19 H19 0.9500
C20 C15 1.397(3)
C17 H17 0.9500
C10 C9 1.374(3)
